data_7135711
loop_
_publ_author_name
'Wen, Ting'
'Robeyns, Koen'
'Collard, Laurent'
'Leyssens, Tom'
'Leng, Fucheng'

_publ_section_title
;
 Chiral resolution of racemic ibuprofen sodium <i>via</i> diastereomeric
 ionic cocrystallization with proline.
;
_journal_issue 32
_journal_name_full 'Chemical communications (Cambridge, England)'
_journal_page_first 8280
_journal_page_last 8283
_journal_paper_doi 10.1039/d6cc01175f
_journal_volume 62
_journal_year 2026
_chemical_absolute_configuration rm
_chemical_formula_moiety 'C18 H30 N Na O6'
_chemical_formula_sum 'C18 H30 N Na O6'
_chemical_formula_weight 379.42
_chemical_name_common 'ibuprofen L-proline sodium'
_space_group_crystal_system monoclinic
_space_group_IT_number 4
_space_group_name_Hall 'P 2yb'
_space_group_name_H-M_alt 'P 1 21 1'
_atom_sites_solution_hydrogens mixed
_atom_sites_solution_primary dual
_audit_creation_method SHELXL-2019/3
_audit_update_record
;
2026-02-10 deposited with the CCDC.	2026-04-07 downloaded from the CCDC.
;
_cell_angle_alpha 90
_cell_angle_beta 96.437(7)
_cell_angle_gamma 90
_cell_formula_units_Z 2
_cell_length_a 9.3842(6)
_cell_length_b 6.1358(5)
_cell_length_c 18.3975(17)
_cell_measurement_reflns_used 4027
_cell_measurement_temperature 297(2)
_cell_measurement_theta_max 26.3580
_cell_measurement_theta_min 3.2600
_cell_volume 1052.64(15)
_computing_cell_refinement
;
CrysAlisPro, Agilent Technologies,
Version 1.171.37.35 (release 13-08-2014 CrysAlis171 .NET)
(compiled Aug 13 2014,18:06:01)
;
_computing_data_collection MAR
_computing_data_reduction
;
CrysAlisPro, Agilent Technologies,
Version 1.171.37.35 (release 13-08-2014 CrysAlis171 .NET)
(compiled Aug 13 2014,18:06:01)
;
_computing_molecular_graphics 'MERCURY (Macrae et al., 2008)'
_computing_publication_material
;
'MERCURY (Macrae et al., 2008), Platon (Spek, 2009)'
;
_computing_structure_refinement 'SHELXL-2019/3 (Sheldrick, 2019)'
_computing_structure_solution 'SHELXT (Sheldrick, 2015)'
_diffrn_ambient_temperature 297(2)
_diffrn_measured_fraction_theta_full 0.987
_diffrn_measured_fraction_theta_max 0.986
_diffrn_measurement_device_type 'MAR345 image plate'
_diffrn_measurement_method
;
'120 images, \D\F 2.0\% '
;
_diffrn_radiation_type MoK\a
_diffrn_radiation_wavelength 0.71073
_diffrn_reflns_av_R_equivalents 0.0378
_diffrn_reflns_av_unetI/netI 0.0383
_diffrn_reflns_Laue_measured_fraction_full 0.987
_diffrn_reflns_Laue_measured_fraction_max 0.986
_diffrn_reflns_limit_h_max 11
_diffrn_reflns_limit_h_min -11
_diffrn_reflns_limit_k_max 7
_diffrn_reflns_limit_k_min -7
_diffrn_reflns_limit_l_max 22
_diffrn_reflns_limit_l_min -22
_diffrn_reflns_number 10131
_diffrn_reflns_point_group_measured_fraction_full 0.984
_diffrn_reflns_point_group_measured_fraction_max 0.979
_diffrn_reflns_theta_full 25.242
_diffrn_reflns_theta_max 26.406
_diffrn_reflns_theta_min 3.291
_diffrn_source 'Incoatec microfocus source'
_exptl_absorpt_coefficient_mu 0.106
_exptl_absorpt_correction_T_max 1.00000
_exptl_absorpt_correction_T_min 0.84157
_exptl_absorpt_correction_type multi-scan
_exptl_absorpt_process_details
;
CrysAlisPro, Agilent Technologies,
Version 1.171.37.35 (release 13-08-2014 CrysAlis171 .NET)
(compiled Aug 13 2014,18:06:01)
Empirical absorption correction using spherical harmonics,
 implemented in SCALE3 ABSPACK scaling algorithm.
;
_exptl_crystal_colour colourless
_exptl_crystal_density_diffrn 1.197
_exptl_crystal_description plate
_exptl_crystal_F_000 408
_exptl_crystal_recrystallization_method 'Re-crystallisation from solvent: Isopropyl alcohol/hexane (30/70)'
_exptl_crystal_size_max 0.50
_exptl_crystal_size_mid 0.45
_exptl_crystal_size_min 0.03
_refine_diff_density_max 0.250
_refine_diff_density_min -0.249
_refine_diff_density_rms 0.045
_refine_ls_abs_structure_details
;
 Flack x determined using 1465 quotients [(I+)-(I-)]/[(I+)+(I-)]
 (Parsons, Flack and Wagner, Acta Cryst. B69 (2013) 249-259).
;
_refine_ls_abs_structure_Flack 0.26(19)
_refine_ls_extinction_method none
_refine_ls_goodness_of_fit_ref 1.082
_refine_ls_hydrogen_treatment constr
_refine_ls_matrix_type full
_refine_ls_number_parameters 341
_refine_ls_number_reflns 4227
_refine_ls_number_restraints 225
_refine_ls_restrained_S_all 1.105
_refine_ls_R_factor_all 0.0597
_refine_ls_R_factor_gt 0.0545
_refine_ls_shift/su_max 0.000
_refine_ls_shift/su_mean 0.000
_refine_ls_structure_factor_coef Fsqd
_refine_ls_weighting_details 'w=1/[\s^2^(Fo^2^)+(0.0666P)^2^+0.6195P] where P=(Fo^2^+2Fc^2^)/3'
_refine_ls_weighting_scheme calc
_refine_ls_wR_factor_gt 0.1538
_refine_ls_wR_factor_ref 0.1570
_reflns_Friedel_coverage 0.811
_reflns_Friedel_fraction_full 0.980
_reflns_Friedel_fraction_max 0.971
_reflns_number_gt 3777
_reflns_number_total 4227
_reflns_threshold_expression 'I > 2\s(I)'
_cod_data_source_file d6cc01175f2.cif
_cod_data_source_block tw_Naibu_L-pro
_cod_depositor_comments 'Adding full bibliography for 7135711--7135712.cif.'
_cod_original_cell_volume 1052.65(15)
_cod_original_sg_symbol_H-M 'P 21'
_cod_database_code 7135711
_shelx_shelxl_version_number 2019/3
_shelx_space_group_comment
;
The symmetry employed for this shelxl refinement is uniquely defined
by the following loop, which should always be used as a source of
symmetry information in preference to the above space-group names.
They are only intended as comments.
;

loop_
_space_group_symop_operation_xyz
'x, y, z'
'-x, y+1/2, -z'

loop_
_atom_site_label
_atom_site_type_symbol
_atom_site_fract_x
_atom_site_fract_y
_atom_site_fract_z
_atom_site_U_iso_or_equiv
_atom_site_adp_type
_atom_site_occupancy
_atom_site_site_symmetry_order
_atom_site_calc_flag
_atom_site_refinement_flags_posn
_atom_site_refinement_flags_adp
_atom_site_refinement_flags_occupancy
_atom_site_disorder_assembly
_atom_site_disorder_group
Na1 Na 0.75241(16) 0.5427(3) 0.48084(9) 0.0409(4) Uani 1 1 d . . . . .
O2 O 0.9790(4) 0.4982(6) 0.5496(2) 0.0577(8) Uani 1 1 d G . . . .
H2A H 1.013402 0.610907 0.567988 0.087 Uiso 1 1 d G U . . .
H2B H 1.002505 0.403685 0.580140 0.087 Uiso 1 1 d G U . . .
O3 O 0.7719(4) 0.9027(6) 0.5245(2) 0.0611(9) Uani 1 1 d G . . . .
H3A H 0.722481 1.008660 0.532244 0.092 Uiso 1 1 d G U . . .
H3B H 0.842836 0.954593 0.508723 0.092 Uiso 1 1 d G U . . .
N11 N 0.3599(3) 0.5012(7) 0.64928(19) 0.0441(8) Uani 1 1 d D U . . .
H11A H 0.294718 0.599455 0.632262 0.053 Uiso 1 1 calc R U . A 3
H11B H 0.321791 0.369139 0.641975 0.053 Uiso 1 1 calc R U . A 3
C12 C 0.4021(10) 0.537(2) 0.7287(4) 0.061(3) Uani 0.723(17) 1 d D . P B 3
H12A H 0.323954 0.600236 0.751977 0.073 Uiso 0.723(17) 1 calc R U P B 3
H12B H 0.431874 0.402146 0.753248 0.073 Uiso 0.723(17) 1 calc R U P B 3
C13 C 0.5223(9) 0.6899(17) 0.7293(4) 0.068(3) Uani 0.723(17) 1 d D . P B 3
H13A H 0.582120 0.684684 0.775850 0.081 Uiso 0.723(17) 1 calc R U P B 3
H13B H 0.487862 0.837810 0.720831 0.081 Uiso 0.723(17) 1 calc R U P B 3
C14 C 0.6055(15) 0.615(3) 0.6677(5) 0.061(4) Uani 0.723(17) 1 d D . P B 3
H14A H 0.675042 0.503751 0.684642 0.073 Uiso 0.723(17) 1 calc R U P B 3
H14B H 0.655334 0.735903 0.647928 0.073 Uiso 0.723(17) 1 calc R U P B 3
C12B C 0.420(2) 0.483(7) 0.7276(8) 0.061(8) Uani 0.277(17) 1 d D U P B 4
H12C H 0.371849 0.584013 0.756876 0.073 Uiso 0.277(17) 1 calc R U P B 4
H12D H 0.404678 0.336329 0.745051 0.073 Uiso 0.277(17) 1 calc R U P B 4
C13B C 0.575(2) 0.530(4) 0.7358(10) 0.065(6) Uani 0.277(17) 1 d D U P B 4
H13C H 0.630856 0.397073 0.740585 0.079 Uiso 0.277(17) 1 calc R U P B 4
H13D H 0.601464 0.621973 0.778036 0.079 Uiso 0.277(17) 1 calc R U P B 4
C14B C 0.595(4) 0.649(8) 0.6648(9) 0.048(8) Uani 0.277(17) 1 d D U P B 4
H14C H 0.693300 0.637856 0.653172 0.058 Uiso 0.277(17) 1 calc R U P B 4
H14D H 0.568706 0.801581 0.666984 0.058 Uiso 0.277(17) 1 calc R U P B 4
C15 C 0.4911(4) 0.5220(7) 0.6101(2) 0.0381(8) Uani 1 1 d D U . . .
H15 H 0.473230 0.622455 0.568676 0.046 Uiso 1 1 calc R U . B 3
C16 C 0.5343(4) 0.2987(7) 0.5840(2) 0.0359(8) Uani 1 1 d . . . . .
O17 O 0.6425(3) 0.2953(5) 0.55030(17) 0.0489(8) Uani 1 1 d . . . . .
O18 O 0.4602(3) 0.1387(5) 0.59789(19) 0.0503(8) Uani 1 1 d . . . . .
C21 C 1.1136(6) 0.6041(12) 0.2903(3) 0.0717(17) Uani 1 1 d . . . . .
H21A H 1.180280 0.558496 0.257382 0.108 Uiso 1 1 calc R U . . .
H21B H 1.164493 0.636409 0.337236 0.108 Uiso 1 1 calc R U . . .
H21C H 1.063721 0.732074 0.271190 0.108 Uiso 1 1 calc R U . . .
C22 C 1.0068(5) 0.4236(9) 0.2982(3) 0.0498(11) Uani 1 1 d D . . . .
H22 H 1.061131 0.296258 0.317814 0.060 Uiso 0.620(15) 1 calc R U P C 1
H22B H 1.059476 0.292608 0.315813 0.060 Uiso 0.380(15) 1 calc R U P C 2
C23 C 0.8992(4) 0.4822(7) 0.3529(2) 0.0381(9) Uani 1 1 d . . . . .
O24 O 0.8719(4) 0.6760(5) 0.3657(2) 0.0524(8) Uani 1 1 d . . . . .
O25 O 0.8460(3) 0.3243(5) 0.38420(17) 0.0459(7) Uani 1 1 d . . . . .
C26 C 0.9228(15) 0.354(2) 0.2249(5) 0.052(5) Uani 0.620(15) 1 d DG U P C 1
C27 C 0.9345(13) 0.1504(18) 0.1933(6) 0.063(3) Uani 0.620(15) 1 d DG U P C 1
H27 H 0.996842 0.047139 0.216120 0.076 Uiso 0.620(15) 1 calc R U P C 1
C28 C 0.8529(13) 0.1006(14) 0.1276(5) 0.069(3) Uani 0.620(15) 1 d DG U P C 1
H28 H 0.860743 -0.035885 0.106471 0.083 Uiso 0.620(15) 1 calc R U P C 1
C29 C 0.7597(11) 0.2549(17) 0.0935(4) 0.068(3) Uani 0.620(15) 1 d DG U P C 1
C30 C 0.7480(12) 0.4590(16) 0.1251(5) 0.071(3) Uani 0.620(15) 1 d DG U P C 1
H30 H 0.685624 0.562237 0.102339 0.085 Uiso 0.620(15) 1 calc R U P C 1
C31 C 0.8295(15) 0.5087(17) 0.1908(6) 0.062(3) Uani 0.620(15) 1 d DG U P C 1
H31 H 0.821722 0.645266 0.211988 0.074 Uiso 0.620(15) 1 calc R U P C 1
C32 C 0.6722(14) 0.195(3) 0.0201(5) 0.089(4) Uani 0.620(15) 1 d D U P C 1
H32A H 0.649787 0.040648 0.021154 0.106 Uiso 0.620(15) 1 calc R U P C 1
H32B H 0.582026 0.273545 0.016801 0.106 Uiso 0.620(15) 1 calc R U P C 1
C33 C 0.7418(14) 0.240(3) -0.0487(6) 0.099(4) Uani 0.620(15) 1 d D U P C 1
H33 H 0.828430 0.152441 -0.050983 0.119 Uiso 0.620(15) 1 calc R U P C 1
C34 C 0.770(3) 0.463(3) -0.0539(13) 0.201(11) Uani 0.620(15) 1 d D U P C 1
H34A H 0.858272 0.497300 -0.024606 0.302 Uiso 0.620(15) 1 calc R U P C 1
H34B H 0.693156 0.544690 -0.036694 0.302 Uiso 0.620(15) 1 calc R U P C 1
H34C H 0.777718 0.500261 -0.103999 0.302 Uiso 0.620(15) 1 calc R U P C 1
C35 C 0.644(2) 0.218(5) -0.1135(8) 0.165(9) Uani 0.620(15) 1 d D U P C 1
H35A H 0.689370 0.262291 -0.155138 0.247 Uiso 0.620(15) 1 calc R U P C 1
H35B H 0.560969 0.307367 -0.109572 0.247 Uiso 0.620(15) 1 calc R U P C 1
H35C H 0.614422 0.068104 -0.119133 0.247 Uiso 0.620(15) 1 calc R U P C 1
C26B C 0.920(3) 0.371(4) 0.2252(10) 0.059(8) Uani 0.380(15) 1 d DG U P C 2
C27B C 0.972(2) 0.181(4) 0.1964(11) 0.074(7) Uani 0.380(15) 1 d DG U P C 2
H27B H 1.052938 0.113626 0.220079 0.089 Uiso 0.380(15) 1 calc R U P C 2
C28B C 0.904(2) 0.093(3) 0.1321(11) 0.082(7) Uani 0.380(15) 1 d DG U P C 2
H28B H 0.938773 -0.033265 0.112785 0.098 Uiso 0.380(15) 1 calc R U P C 2
C29B C 0.7828(18) 0.195(3) 0.0967(8) 0.074(5) Uani 0.380(15) 1 d DG U P C 2
C30B C 0.7303(18) 0.384(3) 0.1255(9) 0.071(5) Uani 0.380(15) 1 d DG U P C 2
H30B H 0.649436 0.451767 0.101809 0.085 Uiso 0.380(15) 1 calc R U P C 2
C31B C 0.799(2) 0.472(3) 0.1898(10) 0.071(6) Uani 0.380(15) 1 d DG U P C 2
H31B H 0.763599 0.598661 0.209103 0.085 Uiso 0.380(15) 1 calc R U P C 2
C32B C 0.703(2) 0.095(4) 0.0269(8) 0.087(6) Uani 0.380(15) 1 d D U P C 2
H32C H 0.654575 -0.034234 0.041804 0.105 Uiso 0.380(15) 1 calc R U P C 2
H32D H 0.629171 0.197930 0.008836 0.105 Uiso 0.380(15) 1 calc R U P C 2
C33B C 0.779(2) 0.031(5) -0.0367(10) 0.131(8) Uani 0.380(15) 1 d D U P C 2
H33B H 0.827322 -0.107298 -0.023504 0.157 Uiso 0.380(15) 1 calc R U P C 2
C34B C 0.884(2) 0.170(5) -0.0563(9) 0.112(8) Uani 0.380(15) 1 d D U P C 2
H34D H 0.933437 0.102200 -0.093197 0.168 Uiso 0.380(15) 1 calc R U P C 2
H34E H 0.950674 0.201611 -0.014202 0.168 Uiso 0.380(15) 1 calc R U P C 2
H34F H 0.840283 0.303020 -0.075162 0.168 Uiso 0.380(15) 1 calc R U P C 2
C35B C 0.690(3) -0.007(7) -0.1018(11) 0.146(11) Uani 0.380(15) 1 d D U P C 2
H35D H 0.655347 0.129777 -0.122327 0.220 Uiso 0.380(15) 1 calc R U P C 2
H35E H 0.610087 -0.095234 -0.091704 0.220 Uiso 0.380(15) 1 calc R U P C 2
H35F H 0.743046 -0.080852 -0.136026 0.220 Uiso 0.380(15) 1 calc R U P C 2

loop_
_atom_site_aniso_label
_atom_site_aniso_U_11
_atom_site_aniso_U_22
_atom_site_aniso_U_33
_atom_site_aniso_U_23
_atom_site_aniso_U_13
_atom_site_aniso_U_12
Na1 0.0353(8) 0.0385(9) 0.0502(8) 0.0008(7) 0.0101(6) 0.0030(6)
O2 0.0480(18) 0.0433(18) 0.078(2) -0.0003(17) -0.0110(16) 0.0016(16)
O3 0.060(2) 0.0393(17) 0.086(3) -0.0110(17) 0.0182(19) 0.0031(16)
N11 0.0323(16) 0.045(2) 0.056(2) -0.0043(17) 0.0068(14) 0.0061(16)
C12 0.065(5) 0.075(9) 0.046(4) -0.006(4) 0.015(3) 0.020(5)
C13 0.067(5) 0.078(7) 0.056(4) -0.025(4) -0.002(4) -0.010(4)
C14 0.038(5) 0.057(9) 0.085(8) -0.024(5) -0.001(4) 0.001(4)
C12B 0.075(11) 0.061(14) 0.051(9) 0.003(9) 0.020(8) -0.005(11)
C13B 0.072(9) 0.069(12) 0.053(8) -0.007(8) -0.005(7) 0.001(9)
C14B 0.045(12) 0.040(12) 0.059(12) -0.003(8) 0.003(8) -0.012(10)
C15 0.0356(19) 0.035(2) 0.045(2) 0.0032(17) 0.0057(15) 0.0034(17)
C16 0.0265(17) 0.041(2) 0.0398(19) 0.0004(17) -0.0001(15) 0.0049(16)
O17 0.0447(17) 0.0436(18) 0.0620(19) 0.0007(15) 0.0218(14) 0.0037(14)
O18 0.0355(15) 0.0394(16) 0.077(2) 0.0007(15) 0.0116(14) -0.0009(13)
C21 0.053(3) 0.098(5) 0.067(3) 0.020(3) 0.020(2) -0.010(3)
C22 0.041(2) 0.059(3) 0.050(2) 0.010(2) 0.0124(19) 0.011(2)
C23 0.0324(18) 0.042(2) 0.041(2) -0.0035(17) 0.0060(15) -0.0024(17)
O24 0.0457(18) 0.0320(17) 0.080(2) -0.0029(15) 0.0077(16) 0.0013(13)
O25 0.0418(16) 0.0393(16) 0.0579(18) 0.0001(14) 0.0109(13) -0.0022(13)
C26 0.051(7) 0.057(7) 0.050(7) 0.007(5) 0.016(5) 0.013(6)
C27 0.072(7) 0.059(6) 0.060(6) 0.002(5) 0.011(4) 0.010(6)
C28 0.076(7) 0.065(6) 0.070(6) -0.017(5) 0.020(5) 0.009(5)
C29 0.069(6) 0.084(7) 0.052(5) 0.001(5) 0.009(4) 0.001(6)
C30 0.075(6) 0.058(6) 0.076(6) 0.006(5) -0.008(5) 0.003(5)
C31 0.062(6) 0.065(6) 0.055(5) 0.000(4) -0.004(4) 0.008(6)
C32 0.091(7) 0.100(9) 0.074(6) -0.015(6) 0.003(5) -0.005(7)
C33 0.093(8) 0.147(10) 0.057(5) -0.030(6) 0.012(5) -0.007(7)
C34 0.23(2) 0.208(16) 0.172(17) 0.030(14) 0.025(14) -0.061(17)
C35 0.160(15) 0.24(2) 0.085(8) -0.013(12) -0.013(9) 0.007(15)
C26B 0.066(13) 0.057(11) 0.059(12) -0.012(9) 0.027(9) -0.010(9)
C27B 0.082(11) 0.063(10) 0.080(10) -0.024(8) 0.015(8) -0.004(8)
C28B 0.078(11) 0.086(11) 0.084(10) -0.031(8) 0.018(7) 0.005(8)
C29B 0.081(10) 0.072(10) 0.073(9) -0.018(7) 0.031(7) -0.006(8)
C30B 0.080(10) 0.073(11) 0.063(8) -0.004(7) 0.021(7) 0.002(8)
C31B 0.079(11) 0.063(9) 0.073(10) -0.015(7) 0.015(8) -0.004(8)
C32B 0.092(11) 0.092(12) 0.078(8) -0.001(8) 0.009(7) -0.018(9)
C33B 0.145(13) 0.149(15) 0.098(10) -0.020(10) 0.011(8) -0.017(11)
C34B 0.083(12) 0.20(2) 0.052(9) -0.010(11) 0.018(8) -0.005(12)
C35B 0.151(19) 0.20(2) 0.090(11) -0.033(16) 0.022(11) -0.041(18)

loop_
_atom_type_symbol
_atom_type_description
_atom_type_scat_dispersion_real
_atom_type_scat_dispersion_imag
_atom_type_scat_source
C C 0.0033 0.0016 'International Tables Vol C Tables 4.2.6.8 and 6.1.1.4'
H H 0.0000 0.0000 'International Tables Vol C Tables 4.2.6.8 and 6.1.1.4'
N N 0.0061 0.0033 'International Tables Vol C Tables 4.2.6.8 and 6.1.1.4'
O O 0.0106 0.0060 'International Tables Vol C Tables 4.2.6.8 and 6.1.1.4'
Na Na 0.0362 0.0249 'International Tables Vol C Tables 4.2.6.8 and 6.1.1.4'

loop_
_geom_angle_atom_site_label_1
_geom_angle_atom_site_label_2
_geom_angle_atom_site_label_3
_geom_angle
_geom_angle_site_symmetry_1
_geom_angle_site_symmetry_3
_geom_angle_publ_flag
O17 Na1 O3 116.91(14) . . ?
O17 Na1 O2 93.38(14) . . ?
O3 Na1 O2 83.97(15) . . ?
O17 Na1 O18 95.89(13) . 2_656 ?
O3 Na1 O18 90.20(14) . 2_656 ?
O2 Na1 O18 170.56(14) . 2_656 ?
O17 Na1 O25 105.06(12) . . ?
O3 Na1 O25 137.47(13) . . ?
O2 Na1 O25 87.21(13) . . ?
O18 Na1 O25 92.13(12) 2_656 . ?
O17 Na1 O24 155.29(13) . . ?
O3 Na1 O24 87.68(13) . . ?
O2 Na1 O24 91.60(13) . . ?
O18 Na1 O24 80.72(12) 2_656 . ?
O25 Na1 O24 51.02(10) . . ?
O17 Na1 C23 130.81(13) . . ?
O3 Na1 C23 111.99(14) . . ?
O2 Na1 C23 86.49(13) . . ?
O18 Na1 C23 88.83(12) 2_656 . ?
O25 Na1 C23 25.75(12) . . ?
O24 Na1 C23 25.57(12) . . ?
Na1 O2 H2A 114.3 . . ?
Na1 O2 H2B 127.2 . . ?
H2A O2 H2B 104.5 . . ?
Na1 O3 H3A 141.3 . . ?
Na1 O3 H3B 106.2 . . ?
H3A O3 H3B 104.5 . . ?
C12 N11 C15 108.5(5) . . ?
C12B N11 C15 103.1(9) . . ?
C12 N11 H11A 110.0 . . ?
C15 N11 H11A 110.0 . . ?
C12 N11 H11B 110.0 . . ?
C15 N11 H11B 110.0 . . ?
H11A N11 H11B 108.4 . . ?
C13 C12 N11 102.9(6) . . ?
C13 C12 H12A 111.2 . . ?
N11 C12 H12A 111.2 . . ?
C13 C12 H12B 111.2 . . ?
N11 C12 H12B 111.2 . . ?
H12A C12 H12B 109.1 . . ?
C12 C13 C14 105.1(7) . . ?
C12 C13 H13A 110.7 . . ?
C14 C13 H13A 110.7 . . ?
C12 C13 H13B 110.7 . . ?
C14 C13 H13B 110.7 . . ?
H13A C13 H13B 108.8 . . ?
C13 C14 C15 104.5(8) . . ?
C13 C14 H14A 110.9 . . ?
C15 C14 H14A 110.9 . . ?
C13 C14 H14B 110.9 . . ?
C15 C14 H14B 110.9 . . ?
H14A C14 H14B 108.9 . . ?
C13B C12B N11 110.4(12) . . ?
C13B C12B H12C 109.6 . . ?
N11 C12B H12C 109.6 . . ?
C13B C12B H12D 109.6 . . ?
N11 C12B H12D 109.6 . . ?
H12C C12B H12D 108.1 . . ?
C12B C13B C14B 103.0(15) . . ?
C12B C13B H13C 111.2 . . ?
C14B C13B H13C 111.2 . . ?
C12B C13B H13D 111.2 . . ?
C14B C13B H13D 111.2 . . ?
H13C C13B H13D 109.1 . . ?
C13B C14B C15 100.7(14) . . ?
C13B C14B H14C 111.6 . . ?
C15 C14B H14C 111.6 . . ?
C13B C14B H14D 111.6 . . ?
C15 C14B H14D 111.6 . . ?
H14C C14B H14D 109.4 . . ?
N11 C15 C16 109.7(3) . . ?
N11 C15 C14 104.4(5) . . ?
C16 C15 C14 111.2(9) . . ?
N11 C15 C14B 103.0(12) . . ?
C16 C15 C14B 119(2) . . ?
N11 C15 H15 110.5 . . ?
C16 C15 H15 110.5 . . ?
C14 C15 H15 110.5 . . ?
O18 C16 O17 126.3(4) . . ?
O18 C16 C15 118.0(3) . . ?
O17 C16 C15 115.6(4) . . ?
C16 O17 Na1 134.9(3) . . ?
C16 O18 Na1 120.9(3) . 2_646 ?
C22 C21 H21A 109.5 . . ?
C22 C21 H21B 109.5 . . ?
H21A C21 H21B 109.5 . . ?
C22 C21 H21C 109.5 . . ?
H21A C21 H21C 109.5 . . ?
H21B C21 H21C 109.5 . . ?
C21 C22 C26B 111.5(12) . . ?
C21 C22 C26 113.4(7) . . ?
C21 C22 C23 112.4(4) . . ?
C26B C22 C23 107.3(11) . . ?
C26 C22 C23 109.0(7) . . ?
C21 C22 H22 107.2 . . ?
C26 C22 H22 107.2 . . ?
C23 C22 H22 107.2 . . ?
C21 C22 H22B 108.5 . . ?
C26B C22 H22B 108.5 . . ?
C23 C22 H22B 108.5 . . ?
O24 C23 O25 123.2(4) . . ?
O24 C23 C22 120.6(4) . . ?
O25 C23 C22 116.1(4) . . ?
O24 C23 Na1 66.1(2) . . ?
O25 C23 Na1 58.3(2) . . ?
C22 C23 Na1 165.6(3) . . ?
C23 O24 Na1 88.3(3) . . ?
C23 O25 Na1 95.9(3) . . ?
C27 C26 C31 120.0 . . ?
C27 C26 C22 123.8(8) . . ?
C31 C26 C22 116.2(8) . . ?
C28 C27 C26 120.0 . . ?
C28 C27 H27 120.0 . . ?
C26 C27 H27 120.0 . . ?
C29 C28 C27 120.0 . . ?
C29 C28 H28 120.0 . . ?
C27 C28 H28 120.0 . . ?
C28 C29 C30 120.0 . . ?
C28 C29 C32 118.6(8) . . ?
C30 C29 C32 121.4(8) . . ?
C29 C30 C31 120.0 . . ?
C29 C30 H30 120.0 . . ?
C31 C30 H30 120.0 . . ?
C30 C31 C26 120.0 . . ?
C30 C31 H31 120.0 . . ?
C26 C31 H31 120.0 . . ?
C33 C32 C29 116.8(10) . . ?
C33 C32 H32A 108.1 . . ?
C29 C32 H32A 108.1 . . ?
C33 C32 H32B 108.1 . . ?
C29 C32 H32B 108.1 . . ?
H32A C32 H32B 107.3 . . ?
C34 C33 C35 98.5(17) . . ?
C34 C33 C32 109.9(14) . . ?
C35 C33 C32 112.3(12) . . ?
C34 C33 H33 111.8 . . ?
C35 C33 H33 111.8 . . ?
C32 C33 H33 111.8 . . ?
C33 C34 H34A 109.5 . . ?
C33 C34 H34B 109.5 . . ?
H34A C34 H34B 109.5 . . ?
C33 C34 H34C 109.5 . . ?
H34A C34 H34C 109.5 . . ?
H34B C34 H34C 109.5 . . ?
C33 C35 H35A 109.5 . . ?
C33 C35 H35B 109.5 . . ?
H35A C35 H35B 109.5 . . ?
C33 C35 H35C 109.5 . . ?
H35A C35 H35C 109.5 . . ?
H35B C35 H35C 109.5 . . ?
C27B C26B C31B 120.0 . . ?
C27B C26B C22 109.6(14) . . ?
C31B C26B C22 130.2(14) . . ?
C26B C27B C28B 120.0 . . ?
C26B C27B H27B 120.0 . . ?
C28B C27B H27B 120.0 . . ?
C29B C28B C27B 120.0 . . ?
C29B C28B H28B 120.0 . . ?
C27B C28B H28B 120.0 . . ?
C28B C29B C30B 120.0 . . ?
C28B C29B C32B 120.5(12) . . ?
C30B C29B C32B 119.4(12) . . ?
C29B C30B C31B 120.0 . . ?
C29B C30B H30B 120.0 . . ?
C31B C30B H30B 120.0 . . ?
C30B C31B C26B 120.0 . . ?
C30B C31B H31B 120.0 . . ?
C26B C31B H31B 120.0 . . ?
C33B C32B C29B 122.0(13) . . ?
C33B C32B H32C 106.8 . . ?
C29B C32B H32C 106.8 . . ?
C33B C32B H32D 106.8 . . ?
C29B C32B H32D 106.8 . . ?
H32C C32B H32D 106.7 . . ?
C34B C33B C35B 105(2) . . ?
C34B C33B C32B 117.5(18) . . ?
C35B C33B C32B 114.9(17) . . ?
C34B C33B H33B 106.3 . . ?
C35B C33B H33B 106.3 . . ?
C32B C33B H33B 106.3 . . ?
C33B C34B H34D 109.5 . . ?
C33B C34B H34E 109.5 . . ?
H34D C34B H34E 109.5 . . ?
C33B C34B H34F 109.5 . . ?
H34D C34B H34F 109.5 . . ?
H34E C34B H34F 109.5 . . ?
C33B C35B H35D 109.5 . . ?
C33B C35B H35E 109.5 . . ?
H35D C35B H35E 109.5 . . ?
C33B C35B H35F 109.5 . . ?
H35D C35B H35F 109.5 . . ?
H35E C35B H35F 109.5 . . ?

loop_
_geom_bond_atom_site_label_1
_geom_bond_atom_site_label_2
_geom_bond_distance
_geom_bond_site_symmetry_2
_geom_bond_publ_flag
Na1 O17 2.302(3) . ?
Na1 O3 2.351(4) . ?
Na1 O2 2.365(3) . ?
Na1 O18 2.404(4) 2_656 ?
Na1 O25 2.466(3) . ?
Na1 O24 2.636(4) . ?
Na1 C23 2.882(4) . ?
O2 H2A 0.8200 . ?
O2 H2B 0.8201 . ?
O3 H3A 0.8200 . ?
O3 H3B 0.8200 . ?
N11 C12 1.487(8) . ?
N11 C12B 1.493(13) . ?
N11 C15 1.500(5) . ?
N11 H11A 0.8900 . ?
N11 H11B 0.8900 . ?
C12 C13 1.466(12) . ?
C12 H12A 0.9700 . ?
C12 H12B 0.9700 . ?
C13 C14 1.519(15) . ?
C13 H13A 0.9700 . ?
C13 H13B 0.9700 . ?
C14 C15 1.531(8) . ?
C14 H14A 0.9700 . ?
C14 H14B 0.9700 . ?
C12B C13B 1.468(15) . ?
C12B H12C 0.9700 . ?
C12B H12D 0.9700 . ?
C13B C14B 1.527(19) . ?
C13B H13C 0.9700 . ?
C13B H13D 0.9700 . ?
C14B C15 1.536(13) . ?
C14B H14C 0.9700 . ?
C14B H14D 0.9700 . ?
C15 C16 1.522(6) . ?
C15 H15 0.9800 . ?
C16 O18 1.246(5) . ?
C16 O17 1.248(5) . ?
C21 C22 1.511(8) . ?
C21 H21A 0.9600 . ?
C21 H21B 0.9600 . ?
C21 H21C 0.9600 . ?
C22 C26B 1.526(10) . ?
C22 C26 1.543(7) . ?
C22 C23 1.545(6) . ?
C22 H22 0.9800 . ?
C22 H22B 0.9800 . ?
C23 O24 1.245(6) . ?
C23 O25 1.259(5) . ?
C26 C27 1.3900 . ?
C26 C31 1.3900 . ?
C27 C28 1.3900 . ?
C27 H27 0.9300 . ?
C28 C29 1.3900 . ?
C28 H28 0.9300 . ?
C29 C30 1.3900 . ?
C29 C32 1.545(9) . ?
C30 C31 1.3900 . ?
C30 H30 0.9300 . ?
C31 H31 0.9300 . ?
C32 C33 1.515(14) . ?
C32 H32A 0.9700 . ?
C32 H32B 0.9700 . ?
C33 C34 1.397(16) . ?
C33 C35 1.429(14) . ?
C33 H33 0.9800 . ?
C34 H34A 0.9600 . ?
C34 H34B 0.9600 . ?
C34 H34C 0.9600 . ?
C35 H35A 0.9600 . ?
C35 H35B 0.9600 . ?
C35 H35C 0.9600 . ?
C26B C27B 1.3900 . ?
C26B C31B 1.3900 . ?
C27B C28B 1.3900 . ?
C27B H27B 0.9300 . ?
C28B C29B 1.3900 . ?
C28B H28B 0.9300 . ?
C29B C30B 1.3900 . ?
C29B C32B 1.537(12) . ?
C30B C31B 1.3900 . ?
C30B H30B 0.9300 . ?
C31B H31B 0.9300 . ?
C32B C33B 1.490(16) . ?
C32B H32C 0.9700 . ?
C32B H32D 0.9700 . ?
C33B C34B 1.377(16) . ?
C33B C35B 1.404(16) . ?
C33B H33B 0.9800 . ?
C34B H34D 0.9600 . ?
C34B H34E 0.9600 . ?
C34B H34F 0.9600 . ?
C35B H35D 0.9600 . ?
C35B H35E 0.9600 . ?
C35B H35F 0.9600 . ?

loop_
_geom_torsion_atom_site_label_1
_geom_torsion_atom_site_label_2
_geom_torsion_atom_site_label_3
_geom_torsion_atom_site_label_4
_geom_torsion
_geom_torsion_site_symmetry_1
_geom_torsion_site_symmetry_2
_geom_torsion_site_symmetry_3
_geom_torsion_site_symmetry_4
_geom_torsion_publ_flag
C15 N11 C12 C13 30.9(10) . . . . ?
N11 C12 C13 C14 -38.8(13) . . . . ?
C12 C13 C14 C15 32.6(15) . . . . ?
C15 N11 C12B C13B 10(3) . . . . ?
N11 C12B C13B C14B 18(4) . . . . ?
C12B C13B C14B C15 -38(4) . . . . ?
C12 N11 C15 C16 108.7(7) . . . . ?
C12B N11 C15 C16 94.6(18) . . . . ?
C12 N11 C15 C14 -10.6(11) . . . . ?
C12B N11 C15 C14B -34(3) . . . . ?
C13 C14 C15 N11 -13.1(14) . . . . ?
C13 C14 C15 C16 -131.3(11) . . . . ?
C13B C14B C15 N11 45(3) . . . . ?
C13B C14B C15 C16 -77(3) . . . . ?
N11 C15 C16 O18 -0.2(5) . . . . ?
C14 C15 C16 O18 114.8(6) . . . . ?
C14B C15 C16 O18 118.3(9) . . . . ?
N11 C15 C16 O17 179.8(3) . . . . ?
C14 C15 C16 O17 -65.2(6) . . . . ?
C14B C15 C16 O17 -61.7(10) . . . . ?
O18 C16 O17 Na1 153.4(3) . . . . ?
C15 C16 O17 Na1 -26.6(5) . . . . ?
O17 C16 O18 Na1 -94.8(4) . . . 2_646 ?
C15 C16 O18 Na1 85.2(4) . . . 2_646 ?
C21 C22 C23 O24 24.7(6) . . . . ?
C26B C22 C23 O24 -98.2(12) . . . . ?
C26 C22 C23 O24 -101.8(7) . . . . ?
C21 C22 C23 O25 -153.3(4) . . . . ?
C26B C22 C23 O25 83.8(12) . . . . ?
C26 C22 C23 O25 80.1(7) . . . . ?
C21 C22 C23 Na1 -89.5(13) . . . . ?
C26B C22 C23 Na1 147.5(15) . . . . ?
C26 C22 C23 Na1 143.9(12) . . . . ?
O25 C23 O24 Na1 12.2(4) . . . . ?
C22 C23 O24 Na1 -165.7(4) . . . . ?
O24 C23 O25 Na1 -13.1(5) . . . . ?
C22 C23 O25 Na1 164.8(3) . . . . ?
C21 C22 C26 C27 114.4(9) . . . . ?
C23 C22 C26 C27 -119.6(9) . . . . ?
C21 C22 C26 C31 -66.6(9) . . . . ?
C23 C22 C26 C31 59.4(9) . . . . ?
C31 C26 C27 C28 0.0 . . . . ?
C22 C26 C27 C28 179.0(14) . . . . ?
C26 C27 C28 C29 0.0 . . . . ?
C27 C28 C29 C30 0.0 . . . . ?
C27 C28 C29 C32 179.3(11) . . . . ?
C28 C29 C30 C31 0.0 . . . . ?
C32 C29 C30 C31 -179.2(11) . . . . ?
C29 C30 C31 C26 0.0 . . . . ?
C27 C26 C31 C30 0.0 . . . . ?
C22 C26 C31 C30 -179.1(13) . . . . ?
C28 C29 C32 C33 -88.4(14) . . . . ?
C30 C29 C32 C33 90.8(15) . . . . ?
C29 C32 C33 C34 -61(2) . . . . ?
C29 C32 C33 C35 -169.1(16) . . . . ?
C21 C22 C26B C27B 102.2(12) . . . . ?
C23 C22 C26B C27B -134.3(11) . . . . ?
C21 C22 C26B C31B -82.3(19) . . . . ?
C23 C22 C26B C31B 41(2) . . . . ?
C31B C26B C27B C28B 0.0 . . . . ?
C22 C26B C27B C28B 176(2) . . . . ?
C26B C27B C28B C29B 0.0 . . . . ?
C27B C28B C29B C30B 0.0 . . . . ?
C27B C28B C29B C32B -178(2) . . . . ?
C28B C29B C30B C31B 0.0 . . . . ?
C32B C29B C30B C31B 178(2) . . . . ?
C29B C30B C31B C26B 0.0 . . . . ?
C27B C26B C31B C30B 0.0 . . . . ?
C22 C26B C31B C30B -175(3) . . . . ?
C28B C29B C32B C33B -51(3) . . . . ?
C30B C29B C32B C33B 131(2) . . . . ?
C29B C32B C33B C34B -41(3) . . . . ?
C29B C32B C33B C35B -165(3) . . . . ?
